data_7228602
loop_
_publ_author_name
'nayak, susanta K.'
'Kumar, Vijith'
'Murray, Jane'
'Politzer, Peter'
'Terraneo, Giancarlo'
'Pilati, Tullio'
'Metrangolo, Pierangelo'
'Resnati, Giuseppe'

_publ_section_title
;
 Fluorination promotes chalcogen/tetrel bonding in crystalline solids
;
_journal_name_full CrystEngComm
_journal_paper_doi 10.1039/C7CE01070B
_journal_year 2017
_chemical_formula_moiety 'C2 F4 S2'
_chemical_formula_sum 'C2 F4 S2'
_chemical_formula_weight 164.14
_chemical_name_common tetrafluorodithietane
_chemical_name_systematic
;
2,2,4,4-tetrafluoro-1,3-dithietane
;
_space_group_crystal_system orthorhombic
_space_group_IT_number 61
_space_group_name_Hall '-P 2ac 2ab'
_space_group_name_H-M_alt 'P b c a'
_symmetry_space_group_name_Hall '-P 2ac 2ab'
_symmetry_space_group_name_H-M 'P b c a'
_atom_sites_solution_primary difmap
_audit_creation_method SHELXL-2013
_audit_update_record
;
2017-06-06 deposited with the CCDC.
2017-06-28 downloaded from the CCDC.
;
_cell_angle_alpha 90
_cell_angle_beta 90
_cell_angle_gamma 90
_cell_formula_units_Z 4
_cell_length_a 7.8140(13)
_cell_length_b 5.7599(10)
_cell_length_c 10.8324(19)
_cell_measurement_reflns_used 2403
_cell_measurement_temperature 130(2)
_cell_measurement_theta_max 31.18
_cell_measurement_theta_min 3.76
_cell_volume 487.54(15)
_computing_cell_refinement 'Bruker SAINT'
_computing_data_collection 'Bruker APEX2'
_computing_data_reduction 'Bruker SAINT'
_computing_molecular_graphics
;
ORTEP-3 (Farrugia, L.J. (1997) Jour. Appl. Cryst. 30, 565)
Mercury (Macrae, C. F., Edgington, P. R., McCabe, P., Pidcock, E., 
Shields, G. P., Taylor, R., Towler, M. & van de Streek, J. (2006). 
J. Appl. Cryst. 39, 453-457
;
_computing_publication_material SHELXL
_computing_structure_refinement
;
SHELXL (Sheldrick, G. M. (2008). Acta Cryst. A64, 112-122)
;
_computing_structure_solution
;
SHELXS (Sheldrick, G. M. (2008). Acta Cryst. A64, 112-122)
;
_diffrn_ambient_temperature 130(2)
_diffrn_measured_fraction_theta_full 0.998
_diffrn_measured_fraction_theta_max 0.977
_diffrn_measurement_device_type 'Bruker APEX-II CCD'
_diffrn_measurement_method '\f and \w scans'
_diffrn_radiation_type MoK\a
_diffrn_radiation_wavelength 0.71073
_diffrn_reflns_av_R_equivalents 0.1231
_diffrn_reflns_av_unetI/netI 0.0513
_diffrn_reflns_Laue_measured_fraction_full 0.998
_diffrn_reflns_Laue_measured_fraction_max 0.977
_diffrn_reflns_limit_h_max 11
_diffrn_reflns_limit_h_min -10
_diffrn_reflns_limit_k_max 8
_diffrn_reflns_limit_k_min -8
_diffrn_reflns_limit_l_max 15
_diffrn_reflns_limit_l_min -16
_diffrn_reflns_number 7073
_diffrn_reflns_point_group_measured_fraction_full 0.998
_diffrn_reflns_point_group_measured_fraction_max 0.977
_diffrn_reflns_theta_full 25.242
_diffrn_reflns_theta_max 31.887
_diffrn_reflns_theta_min 3.762
_diffrn_source 'sealed tube'
_exptl_absorpt_coefficient_mu 1.061
_exptl_absorpt_correction_T_max 0.6323
_exptl_absorpt_correction_T_min 0.5757
_exptl_absorpt_correction_type multi-scan
_exptl_absorpt_process_details 'Bruker (2001). SADABS. Bruker AXS Inc., Madison, Wisconsin, USA.'
_exptl_crystal_colour colourless
_exptl_crystal_density_diffrn 2.236
_exptl_crystal_description cylinder
_exptl_crystal_F_000 320
_exptl_crystal_recrystallization_method 'in situ cryocrystallisation from liquid'
_exptl_crystal_size_max 0.50
_exptl_crystal_size_mid 0.30
_exptl_crystal_size_min 0.30
_exptl_crystal_size_rad 0.30
_refine_diff_density_max 0.544
_refine_diff_density_min -0.475
_refine_diff_density_rms 0.087
_refine_ls_extinction_method none
_refine_ls_goodness_of_fit_ref 0.958
_refine_ls_hydrogen_treatment undef
_refine_ls_matrix_type full
_refine_ls_number_parameters 37
_refine_ls_number_reflns 824
_refine_ls_number_restraints 0
_refine_ls_restrained_S_all 0.958
_refine_ls_R_factor_all 0.0358
_refine_ls_R_factor_gt 0.0271
_refine_ls_shift/su_max 0.000
_refine_ls_shift/su_mean 0.000
_refine_ls_structure_factor_coef Fsqd
_refine_ls_weighting_details
;
 w=1/[\s^2^(Fo^2^)+(0.0259P)^2^]
 where P=(Fo^2^+2Fc^2^)/3
;
_refine_ls_weighting_scheme calc
_refine_ls_wR_factor_gt 0.0625
_refine_ls_wR_factor_ref 0.0649
_reflns_Friedel_coverage 0.000
_reflns_number_gt 653
_reflns_number_total 824
_reflns_threshold_expression 'I > 2\s(I)'
_cod_data_source_file c7ce01070b2.cif
_cod_data_source_block tfdte
_cod_database_code 7228602
_shelx_space_group_comment
;
The symmetry employed for this shelxl refinement is uniquely defined
by the following loop, which should always be used as a source of
symmetry information in preference to the above space-group names.
They are only intended as comments.
;
_shelxl_version_number 2013-2

loop_
_space_group_symop_operation_xyz
'x, y, z'
'-x+1/2, -y, z+1/2'
'-x, y+1/2, -z+1/2'
'x+1/2, -y+1/2, -z'
'-x, -y, -z'
'x-1/2, y, -z-1/2'
'x, -y-1/2, z-1/2'
'-x-1/2, y-1/2, z'

loop_
_atom_site_label
_atom_site_type_symbol
_atom_site_fract_x
_atom_site_fract_y
_atom_site_fract_z
_atom_site_U_iso_or_equiv
_atom_site_adp_type
_atom_site_occupancy
_atom_site_site_symmetry_order
_atom_site_calc_flag
S1 S 0.42271(4) 0.19177(5) 0.45123(3) 0.01377(12) Uani 1 1 d
F1 F 0.51567(11) 0.17951(13) 0.68589(7) 0.0179(2) Uani 1 1 d
F2 F 0.29264(9) -0.02199(14) 0.64622(7) 0.0166(2) Uani 1 1 d
C1 C 0.44324(16) 0.0465(2) 0.59781(11) 0.0119(3) Uani 1 1 d

loop_
_atom_site_aniso_label
_atom_site_aniso_U_11
_atom_site_aniso_U_22
_atom_site_aniso_U_33
_atom_site_aniso_U_23
_atom_site_aniso_U_13
_atom_site_aniso_U_12
S1 0.0150(2) 0.01425(18) 0.01204(18) 0.00133(11) 0.00117(12) 0.00427(12)
F1 0.0184(5) 0.0217(4) 0.0137(4) -0.0066(3) -0.0021(3) -0.0013(3)
F2 0.0113(4) 0.0196(4) 0.0189(4) 0.0020(3) 0.0054(3) -0.0002(3)
C1 0.0114(6) 0.0145(6) 0.0097(6) -0.0011(5) 0.0000(5) -0.0003(5)

loop_
_atom_type_symbol
_atom_type_description
_atom_type_scat_dispersion_real
_atom_type_scat_dispersion_imag
_atom_type_scat_source
C C 0.0033 0.0016 'International Tables Vol C Tables 4.2.6.8 and 6.1.1.4'
F F 0.0171 0.0103 'International Tables Vol C Tables 4.2.6.8 and 6.1.1.4'
S S 0.1246 0.1234 'International Tables Vol C Tables 4.2.6.8 and 6.1.1.4'

loop_
_geom_angle_atom_site_label_1
_geom_angle_atom_site_label_2
_geom_angle_atom_site_label_3
_geom_angle
_geom_angle_site_symmetry_3
C1 S1 C1 81.64(6) 5_656
F2 C1 F1 104.93(10) .
F2 C1 S1 113.65(9) .
F1 C1 S1 113.40(9) .
F2 C1 S1 113.49(9) 5_656
F1 C1 S1 113.35(8) 5_656
S1 C1 S1 98.35(6) 5_656

loop_
_geom_bond_atom_site_label_1
_geom_bond_atom_site_label_2
_geom_bond_distance
_geom_bond_site_symmetry_2
S1 C1 1.8019(14) .
S1 C1 1.8064(13) 5_656
F1 C1 1.3482(14) .
F2 C1 1.3474(14) .
C1 S1 1.8064(13) 5_656
